data_1552992
loop_
_publ_author_name
'Guo, Tenglong'
'Jiang, Quanbin'
'Huang, Fei'
'Chen, Jiping'
'Yu, Zhengkun'

_publ_section_title
;
 Palladium-catalyzed, copper-mediated construction of benzene rings from
 the reactions of indoles with in situ generated enones
;
_journal_issue 6
_journal_name_full 'Org. Chem. Front.'
_journal_page_first 707
_journal_paper_doi 10.1039/C4QO00122B
_journal_volume 1
_journal_year 2014
_chemical_formula_sum 'C26 H19 N O'
_chemical_formula_weight 361.42
_space_group_IT_number 2
_space_group_name_Hall '-P 1'
_space_group_name_H-M_alt 'P -1'
_symmetry_cell_setting triclinic
_symmetry_space_group_name_H-M 'P -1'
_atom_sites_solution_hydrogens geom
_atom_sites_solution_primary direct
_atom_sites_solution_secondary difmap
_audit_creation_method SHELXL-97
_cell_angle_alpha 79.341(3)
_cell_angle_beta 78.262(3)
_cell_angle_gamma 83.259(3)
_cell_formula_units_Z 2
_cell_length_a 8.8997(14)
_cell_length_b 9.2955(15)
_cell_length_c 11.9387(19)
_cell_measurement_reflns_used 2770
_cell_measurement_temperature 293(2)
_cell_measurement_theta_max 56.680
_cell_measurement_theta_min 5.222
_cell_volume 947.0(3)
_computing_cell_refinement 'Bruker SMART'
_computing_data_collection 'Bruker SMART'
_computing_data_reduction 'Bruker SHELXTL'
_computing_molecular_graphics 'Bruker SHELXTL'
_computing_publication_material 'Bruker SHELXTL'
_computing_structure_refinement 'SHELXL-97 (Sheldrick, 1997)'
_computing_structure_solution 'SHELXS-97 (Sheldrick, 1990)'
_diffrn_ambient_temperature 293(2)
_diffrn_measured_fraction_theta_full 0.996
_diffrn_measured_fraction_theta_max 0.996
_diffrn_measurement_device_type 'CCD area detector'
_diffrn_measurement_method 'phi and omega scans'
_diffrn_radiation_monochromator graphite
_diffrn_radiation_source 'fine-focus sealed tube'
_diffrn_radiation_type MoK\a
_diffrn_radiation_wavelength 0.71073
_diffrn_reflns_av_R_equivalents 0.0185
_diffrn_reflns_av_sigmaI/netI 0.0305
_diffrn_reflns_limit_h_max 10
_diffrn_reflns_limit_h_min -8
_diffrn_reflns_limit_k_max 11
_diffrn_reflns_limit_k_min -11
_diffrn_reflns_limit_l_max 14
_diffrn_reflns_limit_l_min -12
_diffrn_reflns_number 5740
_diffrn_reflns_theta_full 25.99
_diffrn_reflns_theta_max 25.99
_diffrn_reflns_theta_min 1.77
_exptl_absorpt_coefficient_mu 0.077
_exptl_absorpt_correction_T_max 1.00000
_exptl_absorpt_correction_T_min 0.59495
_exptl_absorpt_correction_type empirical
_exptl_absorpt_process_details sadabs
_exptl_crystal_colour colorless
_exptl_crystal_density_diffrn 1.267
_exptl_crystal_density_method 'not measured'
_exptl_crystal_description prismatic
_exptl_crystal_F_000 380
_exptl_crystal_size_max 0.221
_exptl_crystal_size_mid 0.165
_exptl_crystal_size_min 0.123
_refine_diff_density_max 0.202
_refine_diff_density_min -0.283
_refine_diff_density_rms 0.068
_refine_ls_extinction_method none
_refine_ls_goodness_of_fit_ref 1.058
_refine_ls_hydrogen_treatment constr
_refine_ls_matrix_type full
_refine_ls_number_parameters 254
_refine_ls_number_reflns 3700
_refine_ls_number_restraints 0
_refine_ls_restrained_S_all 1.058
_refine_ls_R_factor_all 0.0555
_refine_ls_R_factor_gt 0.0471
_refine_ls_shift/su_max 0.002
_refine_ls_shift/su_mean 0.000
_refine_ls_structure_factor_coef Fsqd
_refine_ls_weighting_details 'calc w=1/[\s^2^(Fo^2^)+(0.0931P)^2^+0.0557P] where P=(Fo^2^+2Fc^2^)/3'
_refine_ls_weighting_scheme calc
_refine_ls_wR_factor_gt 0.1344
_refine_ls_wR_factor_ref 0.1431
_reflns_number_gt 3044
_reflns_number_total 3700
_reflns_threshold_expression >2sigma(I)
_cod_data_source_file c4qo00122b2.cif
_cod_data_source_block cd213449
_cod_depositor_comments
;
The following automatic conversions were performed:

data item '_symmetry_cell_setting' value 'Triclinic' was changed to
'triclinic' in accordance with the
/home/saulius/struct/COD-crude-data/automatic-downloads/DataCite-retrospective/RSC/depositions/lib/dictionaries/cif_core.dic
dictionary named 'cif_core.dic' version 2.4.2 last updated on
2011-04-26.

Automatic conversion script
Id: cif_fix_values 6909 2019-04-08 15:41:33Z antanas 
;
_cod_original_sg_symbol_H-M P-1
_cod_database_code 1552992

loop_
_symmetry_equiv_pos_as_xyz
'x, y, z'
'-x, -y, -z'

loop_
_atom_site_label
_atom_site_type_symbol
_atom_site_fract_x
_atom_site_fract_y
_atom_site_fract_z
_atom_site_U_iso_or_equiv
_atom_site_adp_type
_atom_site_occupancy
_atom_site_symmetry_multiplicity
_atom_site_calc_flag
_atom_site_refinement_flags
N1 N 0.39692(14) 0.25784(14) 0.56252(10) 0.0494(3) Uani 1 1 d .
O1 O 1.03764(13) 0.48567(12) 0.30788(10) 0.0642(3) Uani 1 1 d .
C1 C 0.40718(16) 0.29748(15) 0.66694(12) 0.0452(3) Uani 1 1 d .
C2 C 0.30085(18) 0.28700(17) 0.77071(13) 0.0537(4) Uani 1 1 d .
H2 H 0.2038 0.2555 0.7761 0.064 Uiso 1 1 calc R
C3 C 0.3442(2) 0.32477(18) 0.86468(13) 0.0588(4) Uani 1 1 d .
H3 H 0.2762 0.3158 0.9354 0.071 Uiso 1 1 calc R
C4 C 0.4874(2) 0.37620(18) 0.85682(13) 0.0600(4) Uani 1 1 d .
H4 H 0.5126 0.4020 0.9219 0.072 Uiso 1 1 calc R
C5 C 0.59233(18) 0.38936(16) 0.75376(12) 0.0509(4) Uani 1 1 d .
H5 H 0.6877 0.4241 0.7486 0.061 Uiso 1 1 calc R
C6 C 0.55202(16) 0.34939(14) 0.65742(11) 0.0429(3) Uani 1 1 d .
C7 C 0.63371(16) 0.33957(14) 0.54102(11) 0.0414(3) Uani 1 1 d .
C8 C 0.53469(15) 0.27992(14) 0.48669(11) 0.0433(3) Uani 1 1 d .
C9 C 0.58093(16) 0.24901(15) 0.37437(11) 0.0457(3) Uani 1 1 d .
H9 H 0.5135 0.2110 0.3395 0.055 Uiso 1 1 calc R
C10 C 0.72901(15) 0.27568(14) 0.31504(11) 0.0418(3) Uani 1 1 d .
C11 C 0.82811(16) 0.33855(14) 0.36861(11) 0.0419(3) Uani 1 1 d .
C12 C 0.77888(16) 0.37147(14) 0.48039(11) 0.0432(3) Uani 1 1 d .
H12 H 0.8437 0.4148 0.5140 0.052 Uiso 1 1 calc R
C13 C 0.77714(15) 0.24302(15) 0.19465(11) 0.0422(3) Uani 1 1 d .
C14 C 0.74561(18) 0.11134(16) 0.16809(13) 0.0518(4) Uani 1 1 d .
H14 H 0.6959 0.0426 0.2264 0.062 Uiso 1 1 calc R
C15 C 0.7874(2) 0.08145(19) 0.05568(14) 0.0641(4) Uani 1 1 d .
H15 H 0.7662 -0.0073 0.0394 0.077 Uiso 1 1 calc R
C16 C 0.8598(2) 0.1820(2) -0.03138(14) 0.0644(4) Uani 1 1 d .
H16 H 0.8880 0.1616 -0.1065 0.077 Uiso 1 1 calc R
C17 C 0.8904(2) 0.31319(19) -0.00709(13) 0.0600(4) Uani 1 1 d .
H17 H 0.9385 0.3822 -0.0661 0.072 Uiso 1 1 calc R
C18 C 0.84996(17) 0.34296(16) 0.10523(12) 0.0507(4) Uani 1 1 d .
H18 H 0.8721 0.4318 0.1208 0.061 Uiso 1 1 calc R
C19 C 0.99017(16) 0.36608(15) 0.31385(11) 0.0448(3) Uani 1 1 d .
C20 C 1.09878(15) 0.24117(15) 0.27554(11) 0.0433(3) Uani 1 1 d .
C21 C 1.07258(18) 0.09669(16) 0.32396(14) 0.0542(4) Uani 1 1 d .
H21 H 0.9821 0.0754 0.3763 0.065 Uiso 1 1 calc R
C22 C 1.1815(2) -0.01576(18) 0.29423(16) 0.0667(5) Uani 1 1 d .
H22 H 1.1645 -0.1125 0.3277 0.080 Uiso 1 1 calc R
C23 C 1.3144(2) 0.0143(2) 0.21577(16) 0.0686(5) Uani 1 1 d .
H23 H 1.3870 -0.0618 0.1962 0.082 Uiso 1 1 calc R
C24 C 1.34004(19) 0.1570(2) 0.16610(14) 0.0615(4) Uani 1 1 d .
H24 H 1.4292 0.1773 0.1119 0.074 Uiso 1 1 calc R
C25 C 1.23359(17) 0.27048(17) 0.19654(12) 0.0513(4) Uani 1 1 d .
H25 H 1.2524 0.3670 0.1639 0.062 Uiso 1 1 calc R
C26 C 0.2638(2) 0.2047(2) 0.53699(15) 0.0727(5) Uani 1 1 d .
H26A H 0.2498 0.2492 0.4602 0.109 Uiso 1 1 calc R
H26B H 0.1742 0.2296 0.5921 0.109 Uiso 1 1 calc R
H26C H 0.2787 0.0999 0.5417 0.109 Uiso 1 1 calc R

loop_
_atom_site_aniso_label
_atom_site_aniso_U_11
_atom_site_aniso_U_22
_atom_site_aniso_U_33
_atom_site_aniso_U_23
_atom_site_aniso_U_13
_atom_site_aniso_U_12
N1 0.0423(6) 0.0654(8) 0.0434(6) -0.0106(5) -0.0106(5) -0.0088(5)
O1 0.0598(7) 0.0539(6) 0.0819(8) -0.0227(5) -0.0012(6) -0.0200(5)
C1 0.0468(8) 0.0462(7) 0.0420(7) -0.0061(5) -0.0106(6) 0.0008(6)
C2 0.0481(8) 0.0604(9) 0.0491(8) -0.0063(6) -0.0052(6) -0.0014(7)
C3 0.0659(10) 0.0622(9) 0.0432(8) -0.0093(6) -0.0020(7) 0.0025(8)
C4 0.0758(11) 0.0635(9) 0.0438(8) -0.0180(7) -0.0115(7) -0.0030(8)
C5 0.0601(9) 0.0504(8) 0.0470(8) -0.0160(6) -0.0133(7) -0.0057(6)
C6 0.0493(8) 0.0380(6) 0.0411(7) -0.0061(5) -0.0095(6) -0.0014(5)
C7 0.0480(7) 0.0390(6) 0.0390(6) -0.0064(5) -0.0127(5) -0.0035(5)
C8 0.0427(7) 0.0475(7) 0.0408(7) -0.0061(5) -0.0112(6) -0.0039(6)
C9 0.0456(8) 0.0553(8) 0.0413(7) -0.0109(6) -0.0150(6) -0.0085(6)
C10 0.0457(7) 0.0424(7) 0.0400(7) -0.0080(5) -0.0130(6) -0.0040(5)
C11 0.0459(7) 0.0400(7) 0.0425(7) -0.0084(5) -0.0114(6) -0.0062(5)
C12 0.0486(8) 0.0425(7) 0.0431(7) -0.0103(5) -0.0136(6) -0.0088(6)
C13 0.0409(7) 0.0484(7) 0.0402(7) -0.0097(5) -0.0135(5) -0.0018(5)
C14 0.0570(9) 0.0524(8) 0.0495(8) -0.0128(6) -0.0106(7) -0.0105(7)
C15 0.0727(11) 0.0667(10) 0.0614(10) -0.0289(8) -0.0136(8) -0.0095(8)
C16 0.0646(10) 0.0873(12) 0.0451(8) -0.0249(8) -0.0078(7) -0.0040(9)
C17 0.0621(10) 0.0715(10) 0.0443(8) -0.0034(7) -0.0086(7) -0.0095(8)
C18 0.0563(9) 0.0496(8) 0.0484(8) -0.0071(6) -0.0138(7) -0.0076(6)
C19 0.0488(8) 0.0476(7) 0.0412(7) -0.0080(5) -0.0113(6) -0.0111(6)
C20 0.0444(7) 0.0501(7) 0.0402(7) -0.0096(5) -0.0155(6) -0.0062(6)
C21 0.0538(9) 0.0520(8) 0.0591(9) -0.0042(7) -0.0188(7) -0.0066(7)
C22 0.0743(12) 0.0511(9) 0.0774(11) -0.0065(8) -0.0294(9) 0.0039(8)
C23 0.0648(11) 0.0711(11) 0.0747(11) -0.0237(9) -0.0269(9) 0.0177(9)
C24 0.0508(9) 0.0809(11) 0.0542(9) -0.0189(8) -0.0117(7) 0.0041(8)
C25 0.0509(8) 0.0590(9) 0.0462(7) -0.0091(6) -0.0127(6) -0.0071(7)
C26 0.0509(10) 0.1146(15) 0.0605(10) -0.0186(9) -0.0152(8) -0.0246(9)

loop_
_atom_type_symbol
_atom_type_description
_atom_type_scat_dispersion_real
_atom_type_scat_dispersion_imag
_atom_type_scat_source
C C 0.0033 0.0016 'International Tables Vol C Tables 4.2.6.8 and 6.1.1.4'
H H 0.0000 0.0000 'International Tables Vol C Tables 4.2.6.8 and 6.1.1.4'
N N 0.0061 0.0033 'International Tables Vol C Tables 4.2.6.8 and 6.1.1.4'
O O 0.0106 0.0060 'International Tables Vol C Tables 4.2.6.8 and 6.1.1.4'

loop_
_geom_angle_atom_site_label_1
_geom_angle_atom_site_label_2
_geom_angle_atom_site_label_3
_geom_angle
C8 N1 C1 108.47(11)
C8 N1 C26 125.82(12)
C1 N1 C26 125.71(13)
N1 C1 C2 129.38(14)
N1 C1 C6 109.28(12)
C2 C1 C6 121.30(13)
C3 C2 C1 117.70(15)
C3 C2 H2 121.2
C1 C2 H2 121.2
C2 C3 C4 121.72(14)
C2 C3 H3 119.1
C4 C3 H3 119.1
C5 C4 C3 120.91(15)
C5 C4 H4 119.5
C3 C4 H4 119.5
C4 C5 C6 118.48(15)
C4 C5 H5 120.8
C6 C5 H5 120.8
C5 C6 C1 119.86(13)
C5 C6 C7 133.57(13)
C1 C6 C7 106.45(11)
C12 C7 C8 119.20(12)
C12 C7 C6 134.22(12)
C8 C7 C6 106.56(12)
N1 C8 C9 129.21(12)
N1 C8 C7 109.21(11)
C9 C8 C7 121.57(12)
C10 C9 C8 119.25(12)
C10 C9 H9 120.4
C8 C9 H9 120.4
C9 C10 C11 119.34(12)
C9 C10 C13 118.85(11)
C11 C10 C13 121.76(12)
C12 C11 C10 120.64(13)
C12 C11 C19 116.03(11)
C10 C11 C19 123.26(12)
C7 C12 C11 119.93(12)
C7 C12 H12 120.0
C11 C12 H12 120.0
C18 C13 C14 117.78(12)
C18 C13 C10 121.70(12)
C14 C13 C10 120.50(12)
C15 C14 C13 120.80(14)
C15 C14 H14 119.6
C13 C14 H14 119.6
C16 C15 C14 120.35(15)
C16 C15 H15 119.8
C14 C15 H15 119.8
C15 C16 C17 119.70(14)
C15 C16 H16 120.2
C17 C16 H16 120.2
C16 C17 C18 120.13(14)
C16 C17 H17 119.9
C18 C17 H17 119.9
C13 C18 C17 121.25(13)
C13 C18 H18 119.4
C17 C18 H18 119.4
O1 C19 C11 120.69(13)
O1 C19 C20 119.98(13)
C11 C19 C20 119.10(11)
C25 C20 C21 119.19(14)
C25 C20 C19 119.53(12)
C21 C20 C19 121.11(13)
C22 C21 C20 119.83(15)
C22 C21 H21 120.1
C20 C21 H21 120.1
C23 C22 C21 120.54(16)
C23 C22 H22 119.7
C21 C22 H22 119.7
C22 C23 C24 119.95(16)
C22 C23 H23 120.0
C24 C23 H23 120.0
C23 C24 C25 120.11(16)
C23 C24 H24 119.9
C25 C24 H24 119.9
C24 C25 C20 120.37(14)
C24 C25 H25 119.8
C20 C25 H25 119.8
N1 C26 H26A 109.5
N1 C26 H26B 109.5
H26A C26 H26B 109.5
N1 C26 H26C 109.5
H26A C26 H26C 109.5
H26B C26 H26C 109.5

loop_
_geom_bond_atom_site_label_1
_geom_bond_atom_site_label_2
_geom_bond_distance
N1 C8 1.3797(17)
N1 C1 1.3865(18)
N1 C26 1.443(2)
O1 C19 1.2198(16)
C1 C2 1.393(2)
C1 C6 1.405(2)
C2 C3 1.373(2)
C2 H2 0.9300
C3 C4 1.392(3)
C3 H3 0.9300
C4 C5 1.380(2)
C4 H4 0.9300
C5 C6 1.3953(19)
C5 H5 0.9300
C6 C7 1.4451(18)
C7 C12 1.3824(19)
C7 C8 1.4089(18)
C8 C9 1.3929(18)
C9 C10 1.3899(19)
C9 H9 0.9300
C10 C11 1.4203(19)
C10 C13 1.4906(18)
C11 C12 1.3958(18)
C11 C19 1.4880(19)
C12 H12 0.9300
C13 C18 1.384(2)
C13 C14 1.3921(19)
C14 C15 1.388(2)
C14 H14 0.9300
C15 C16 1.371(2)
C15 H15 0.9300
C16 C17 1.373(2)
C16 H16 0.9300
C17 C18 1.386(2)
C17 H17 0.9300
C18 H18 0.9300
C19 C20 1.498(2)
C20 C25 1.3872(19)
C20 C21 1.387(2)
C21 C22 1.385(2)
C21 H21 0.9300
C22 C23 1.372(3)
C22 H22 0.9300
C23 C24 1.374(3)
C23 H23 0.9300
C24 C25 1.382(2)
C24 H24 0.9300
C25 H25 0.9300
C26 H26A 0.9600
C26 H26B 0.9600
C26 H26C 0.9600

loop_
_geom_torsion_atom_site_label_1
_geom_torsion_atom_site_label_2
_geom_torsion_atom_site_label_3
_geom_torsion_atom_site_label_4
_geom_torsion
C8 N1 C1 C2 -176.18(14)
C26 N1 C1 C2 4.7(3)
C8 N1 C1 C6 1.53(15)
C26 N1 C1 C6 -177.58(15)
N1 C1 C2 C3 175.44(14)
C6 C1 C2 C3 -2.0(2)
C1 C2 C3 C4 1.9(2)
C2 C3 C4 C5 -0.8(3)
C3 C4 C5 C6 -0.2(2)
C4 C5 C6 C1 0.1(2)
C4 C5 C6 C7 -175.29(14)
N1 C1 C6 C5 -176.90(12)
C2 C1 C6 C5 1.0(2)
N1 C1 C6 C7 -0.36(15)
C2 C1 C6 C7 177.57(13)
C5 C6 C7 C12 -3.2(3)
C1 C6 C7 C12 -179.03(14)
C5 C6 C7 C8 174.95(15)
C1 C6 C7 C8 -0.91(14)
C1 N1 C8 C9 176.50(14)
C26 N1 C8 C9 -4.4(2)
C1 N1 C8 C7 -2.12(15)
C26 N1 C8 C7 176.99(15)
C12 C7 C8 N1 -179.68(11)
C6 C7 C8 N1 1.87(15)
C12 C7 C8 C9 1.6(2)
C6 C7 C8 C9 -176.87(12)
N1 C8 C9 C10 -177.54(13)
C7 C8 C9 C10 0.9(2)
C8 C9 C10 C11 -2.2(2)
C8 C9 C10 C13 -179.67(12)
C9 C10 C11 C12 1.0(2)
C13 C10 C11 C12 178.39(11)
C9 C10 C11 C19 177.70(12)
C13 C10 C11 C19 -4.9(2)
C8 C7 C12 C11 -2.79(19)
C6 C7 C12 C11 175.15(13)
C10 C11 C12 C7 1.6(2)
C19 C11 C12 C7 -175.41(12)
C9 C10 C13 C18 132.31(14)
C11 C10 C13 C18 -45.1(2)
C9 C10 C13 C14 -45.76(19)
C11 C10 C13 C14 136.80(15)
C18 C13 C14 C15 0.6(2)
C10 C13 C14 C15 178.73(14)
C13 C14 C15 C16 -0.4(3)
C14 C15 C16 C17 -0.2(3)
C15 C16 C17 C18 0.7(3)
C14 C13 C18 C17 -0.1(2)
C10 C13 C18 C17 -178.19(14)
C16 C17 C18 C13 -0.6(2)
C12 C11 C19 O1 -53.07(18)
C10 C11 C19 O1 130.05(15)
C12 C11 C19 C20 121.50(13)
C10 C11 C19 C20 -55.38(18)
O1 C19 C20 C25 -23.68(19)
C11 C19 C20 C25 161.72(12)
O1 C19 C20 C21 151.56(14)
C11 C19 C20 C21 -23.04(19)
C25 C20 C21 C22 0.8(2)
C19 C20 C21 C22 -174.41(13)
C20 C21 C22 C23 -1.0(2)
C21 C22 C23 C24 0.0(3)
C22 C23 C24 C25 1.1(3)
C23 C24 C25 C20 -1.3(2)
C21 C20 C25 C24 0.3(2)
C19 C20 C25 C24 175.64(13)
